data_4326221
loop_
_publ_author_name
'Shun-Ze Zhan'
'Mian Li'
'Xiao-Ping Zhou'
'Jia Ni'
'Xiao-Chun Huang'
'Dan Li'

_publ_section_title
;
 From Simple to Complex: Topological Evolution and Luminescence Variation
 in a Copper(I) Pyridylpyrazolate System Tuned via Second Ligating Spacers
;
_journal_name_full 'Inorganic Chemistry'
_journal_page_first 8879
_journal_page_last 8892
_journal_paper_doi 10.1021/ic200854s
_journal_volume 50
_journal_year 2011
_chemical_formula_moiety 'C26 H18 Cl3 Cu5 N8'
_chemical_formula_sum 'C26 H18 Cl3 Cu5 N8'
_chemical_formula_weight 866.53
_chemical_name_systematic
; 
 ? 
;
_space_group_IT_number 15
_symmetry_cell_setting monoclinic
_symmetry_space_group_name_Hall '-C 2yc'
_symmetry_space_group_name_H-M 'C 1 2/c 1'
_atom_sites_solution_hydrogens geom
_atom_sites_solution_primary direct
_atom_sites_solution_secondary difmap
_audit_creation_method SHELXL-97
_cell_angle_alpha 90.00
_cell_angle_beta 95.614(2)
_cell_angle_gamma 90.00
_cell_formula_units_Z 4
_cell_length_a 15.2169(16)
_cell_length_b 12.7604(14)
_cell_length_c 14.1543(15)
_cell_measurement_reflns_used 3250
_cell_measurement_temperature 293(2)
_cell_measurement_theta_max 27.268
_cell_measurement_theta_min 2.461
_cell_volume 2735.2(5)
_computing_cell_refinement 'Bruker SMART'
_computing_data_collection 'Bruker SMART'
_computing_data_reduction 'Bruker SAINT'
_computing_molecular_graphics 'Bruker SHELXTL'
_computing_publication_material 'Bruker SHELXTL'
_computing_structure_refinement 'SHELXL-97 (Sheldrick, 1997)'
_computing_structure_solution 'SHELXS-97 (Sheldrick, 1990)'
_diffrn_ambient_temperature 293(2)
_diffrn_measured_fraction_theta_full 0.991
_diffrn_measured_fraction_theta_max 0.991
_diffrn_measurement_device_type 'CCD area detector'
_diffrn_measurement_method 'phi and omega scans'
_diffrn_radiation_monochromator graphite
_diffrn_radiation_source 'fine-focus sealed tube'
_diffrn_radiation_type MoK\a
_diffrn_radiation_wavelength 0.71073
_diffrn_reflns_av_R_equivalents 0.0335
_diffrn_reflns_av_sigmaI/netI 0.0378
_diffrn_reflns_limit_h_max 19
_diffrn_reflns_limit_h_min -14
_diffrn_reflns_limit_k_max 14
_diffrn_reflns_limit_k_min -16
_diffrn_reflns_limit_l_max 17
_diffrn_reflns_limit_l_min -18
_diffrn_reflns_number 9255
_diffrn_reflns_theta_full 27.49
_diffrn_reflns_theta_max 27.49
_diffrn_reflns_theta_min 2.09
_exptl_absorpt_coefficient_mu 4.153
_exptl_absorpt_correction_T_max 0.4618
_exptl_absorpt_correction_T_min 0.3893
_exptl_absorpt_correction_type multi-scan
_exptl_absorpt_process_details sadabs
_exptl_crystal_colour red
_exptl_crystal_density_diffrn 2.104
_exptl_crystal_density_meas ?
_exptl_crystal_description block
_exptl_crystal_F_000 1704
_exptl_crystal_size_max 0.28
_exptl_crystal_size_mid 0.25
_exptl_crystal_size_min 0.22
_refine_diff_density_max 0.619
_refine_diff_density_min -0.894
_refine_diff_density_rms 0.125
_refine_ls_extinction_method none
_refine_ls_goodness_of_fit_ref 1.095
_refine_ls_hydrogen_treatment constr
_refine_ls_matrix_type full
_refine_ls_number_parameters 191
_refine_ls_number_reflns 3116
_refine_ls_number_restraints 0
_refine_ls_restrained_S_all 1.095
_refine_ls_R_factor_all 0.0401
_refine_ls_R_factor_gt 0.0331
_refine_ls_shift/su_max 0.001
_refine_ls_shift/su_mean 0.000
_refine_ls_structure_factor_coef Fsqd
_refine_ls_weighting_details 'calc w=1/[\s^2^(Fo^2^)+(0.0402P)^2^+0.3312P] where P=(Fo^2^+2Fc^2^)/3'
_refine_ls_weighting_scheme calc
_refine_ls_wR_factor_gt 0.0792
_refine_ls_wR_factor_ref 0.0819
_reflns_number_gt 2664
_reflns_number_total 3116
_reflns_threshold_expression >2sigma(I)
_cod_data_source_file ic200854s_si_002_8.cif
_cod_data_source_block 6-Cl
_cod_depositor_comments
;
The following automatic conversions were performed:

'_exptl_crystal_density_meas' value 'none' was changed to '?' - the
value is perceived as not measured.

Automatic conversion script
Id: cif_fix_values 3008 2015-01-20 13:52:24Z robertas 
;
_cod_database_code 4326221

loop_
_symmetry_equiv_pos_as_xyz
'x, y, z'
'-x, y, -z+1/2'
'x+1/2, y+1/2, z'
'-x+1/2, y+1/2, -z+1/2'
'-x, -y, -z'
'x, -y, z-1/2'
'-x+1/2, -y+1/2, -z'
'x+1/2, -y+1/2, z-1/2'

loop_
_atom_site_label
_atom_site_type_symbol
_atom_site_fract_x
_atom_site_fract_y
_atom_site_fract_z
_atom_site_U_iso_or_equiv
_atom_site_adp_type
_atom_site_occupancy
_atom_site_symmetry_multiplicity
_atom_site_calc_flag
_atom_site_refinement_flags
Cu1 Cu 0.11315(2) 0.26356(3) 0.61928(3) 0.03127(12) Uani 1 1 d .
Cu2 Cu -0.07312(2) 0.35742(3) 0.51098(3) 0.02743(12) Uani 1 1 d .
Cu3 Cu 0.0000 0.34225(5) 0.7500 0.04193(17) Uani 1 2 d S
Cl1 Cl 0.03310(4) 0.44511(6) 0.62634(5) 0.02631(16) Uani 1 1 d .
Cl2 Cl 0.0000 0.17025(10) 0.7500 0.0491(3) Uani 1 2 d S
N3 N -0.01417(13) 0.24297(16) 0.45804(16) 0.0171(5) Uani 1 1 d .
N2 N 0.06340(13) 0.20508(17) 0.50165(15) 0.0171(5) Uani 1 1 d .
N4 N -0.28211(15) 0.21652(19) 0.20827(16) 0.0221(5) Uani 1 1 d .
N1 N 0.31629(14) -0.06702(18) 0.51315(16) 0.0217(5) Uani 1 1 d .
C4 C 0.24016(16) 0.0953(2) 0.52411(19) 0.0184(5) Uani 1 1 d .
H4 H 0.2423 0.1651 0.5429 0.022 Uiso 1 1 calc R
C3 C 0.31440(16) 0.0333(2) 0.53935(19) 0.0207(6) Uani 1 1 d .
H3 H 0.3656 0.0628 0.5693 0.025 Uiso 1 1 calc R
C2 C 0.24022(18) -0.1079(2) 0.4725(2) 0.0226(6) Uani 1 1 d .
H2 H 0.2398 -0.1780 0.4546 0.027 Uiso 1 1 calc R
C1 C 0.16314(17) -0.0516(2) 0.45587(18) 0.0199(6) Uani 1 1 d .
H1 H 0.1121 -0.0837 0.4282 0.024 Uiso 1 1 calc R
C5 C 0.16224(16) 0.0534(2) 0.48070(17) 0.0157(5) Uani 1 1 d .
C6 C 0.08197(16) 0.1148(2) 0.45727(18) 0.0153(5) Uani 1 1 d .
C7 C 0.01539(17) 0.0929(2) 0.38599(19) 0.0193(6) Uani 1 1 d .
H7 H 0.0109 0.0350 0.3458 0.023 Uiso 1 1 calc R
C8 C -0.04241(16) 0.1754(2) 0.38776(18) 0.0161(5) Uani 1 1 d .
C9 C -0.12428(16) 0.1916(2) 0.32568(18) 0.0165(5) Uani 1 1 d .
C13 C -0.17348(18) 0.1059(2) 0.28962(19) 0.0233(6) Uani 1 1 d .
H13 H -0.1542 0.0382 0.3046 0.028 Uiso 1 1 calc R
C12 C -0.25027(18) 0.1211(2) 0.2321(2) 0.0253(6) Uani 1 1 d .
H12 H -0.2817 0.0627 0.2085 0.030 Uiso 1 1 calc R
C11 C -0.23394(18) 0.2993(2) 0.2419(2) 0.0262(6) Uani 1 1 d .
H11 H -0.2546 0.3662 0.2258 0.031 Uiso 1 1 calc R
C10 C -0.15579(18) 0.2901(2) 0.2989(2) 0.0242(6) Uani 1 1 d .
H10 H -0.1243 0.3497 0.3194 0.029 Uiso 1 1 calc R

loop_
_atom_site_aniso_label
_atom_site_aniso_U_11
_atom_site_aniso_U_22
_atom_site_aniso_U_33
_atom_site_aniso_U_23
_atom_site_aniso_U_13
_atom_site_aniso_U_12
Cu1 0.02189(19) 0.0384(2) 0.0297(2) -0.01719(16) -0.01654(15) 0.00820(15)
Cu2 0.01986(19) 0.0248(2) 0.0365(2) -0.00812(15) -0.00280(15) 0.01598(14)
Cu3 0.0305(3) 0.0352(3) 0.0605(4) 0.000 0.0064(3) 0.000
Cl1 0.0246(3) 0.0278(4) 0.0255(4) -0.0015(3) -0.0028(3) 0.0017(3)
Cl2 0.0701(9) 0.0268(6) 0.0496(8) 0.000 0.0026(6) 0.000
N3 0.0100(10) 0.0176(12) 0.0216(12) -0.0058(9) -0.0089(8) 0.0093(8)
N2 0.0098(10) 0.0205(12) 0.0194(11) -0.0055(9) -0.0074(8) 0.0084(8)
N4 0.0170(11) 0.0268(13) 0.0207(12) 0.0049(10) -0.0076(9) 0.0014(9)
N1 0.0154(11) 0.0193(12) 0.0298(13) -0.0007(10) -0.0005(9) 0.0104(9)
C4 0.0142(12) 0.0150(13) 0.0253(15) -0.0046(10) -0.0016(10) 0.0056(10)
C3 0.0116(12) 0.0210(14) 0.0286(15) -0.0032(11) -0.0028(10) 0.0059(10)
C2 0.0223(14) 0.0143(13) 0.0312(16) -0.0011(11) 0.0021(11) 0.0082(11)
C1 0.0157(12) 0.0194(14) 0.0237(14) -0.0011(11) -0.0020(10) 0.0038(10)
C5 0.0139(11) 0.0181(13) 0.0145(12) -0.0008(10) -0.0009(9) 0.0088(10)
C6 0.0125(11) 0.0168(13) 0.0158(13) -0.0037(10) -0.0026(9) 0.0071(10)
C7 0.0182(13) 0.0175(13) 0.0206(14) -0.0078(11) -0.0058(10) 0.0047(10)
C8 0.0119(11) 0.0162(13) 0.0188(14) -0.0036(10) -0.0062(9) 0.0034(10)
C9 0.0122(11) 0.0200(13) 0.0159(13) -0.0023(10) -0.0060(9) 0.0031(10)
C13 0.0220(14) 0.0176(13) 0.0277(16) 0.0009(11) -0.0099(11) 0.0023(11)
C12 0.0227(14) 0.0245(15) 0.0261(16) 0.0017(12) -0.0108(12) -0.0082(12)
C11 0.0275(15) 0.0212(14) 0.0265(16) 0.0023(12) -0.0141(12) 0.0075(12)
C10 0.0258(15) 0.0178(14) 0.0262(16) -0.0055(11) -0.0118(12) 0.0007(11)

loop_
_atom_type_symbol
_atom_type_description
_atom_type_scat_dispersion_real
_atom_type_scat_dispersion_imag
_atom_type_scat_source
C C 0.0033 0.0016 'International Tables Vol C Tables 4.2.6.8 and 6.1.1.4'
H H 0.0000 0.0000 'International Tables Vol C Tables 4.2.6.8 and 6.1.1.4'
N N 0.0061 0.0033 'International Tables Vol C Tables 4.2.6.8 and 6.1.1.4'
Cl Cl 0.1484 0.1585 'International Tables Vol C Tables 4.2.6.8 and 6.1.1.4'
Cu Cu 0.3201 1.2651 'International Tables Vol C Tables 4.2.6.8 and 6.1.1.4'

loop_
_geom_angle_atom_site_label_1
_geom_angle_atom_site_label_2
_geom_angle_atom_site_label_3
_geom_angle
_geom_angle_site_symmetry_1
_geom_angle_site_symmetry_3
N2 Cu1 N4 147.44(9) . 8_556
N2 Cu1 Cl1 103.41(6) . .
N4 Cu1 Cl1 102.33(7) 8_556 .
N2 Cu1 Cu3 119.54(6) . .
N4 Cu1 Cu3 92.44(7) 8_556 .
Cl1 Cu1 Cu3 49.30(2) . .
N3 Cu2 N1 145.96(9) . 3_455
N3 Cu2 Cl1 107.85(6) . .
N1 Cu2 Cl1 106.17(7) 3_455 .
Cl2 Cu3 Cl1 125.09(2) . .
Cl2 Cu3 Cl1 125.09(2) . 2_556
Cl1 Cu3 Cl1 109.82(4) . 2_556
Cl2 Cu3 Cu1 69.232(15) . .
Cl1 Cu3 Cu1 60.60(2) . .
Cl1 Cu3 Cu1 153.97(2) 2_556 .
Cl2 Cu3 Cu1 69.233(15) . 2_556
Cl1 Cu3 Cu1 153.97(2) . 2_556
Cl1 Cu3 Cu1 60.60(2) 2_556 2_556
Cu1 Cu3 Cu1 138.47(3) . 2_556
Cu3 Cl1 Cu2 93.88(3) . .
Cu3 Cl1 Cu1 70.10(3) . .
Cu2 Cl1 Cu1 81.37(2) . .
C8 N3 N2 107.73(19) . .
C8 N3 Cu2 130.48(17) . .
N2 N3 Cu2 120.85(16) . .
C6 N2 N3 107.55(19) . .
C6 N2 Cu1 130.75(16) . .
N3 N2 Cu1 120.43(16) . .
C12 N4 C11 116.9(2) . .
C12 N4 Cu1 122.23(19) . 8_455
C11 N4 Cu1 120.60(19) . 8_455
C3 N1 C2 116.7(2) . .
C3 N1 Cu2 121.53(18) . 3_545
C2 N1 Cu2 120.73(18) . 3_545
C3 C4 C5 120.0(2) . .
N1 C3 C4 123.1(2) . .
N1 C2 C1 123.6(3) . .
C2 C1 C5 119.4(2) . .
C1 C5 C4 117.1(2) . .
C1 C5 C6 119.3(2) . .
C4 C5 C6 123.6(2) . .
N2 C6 C7 109.8(2) . .
N2 C6 C5 123.9(2) . .
C7 C6 C5 126.3(2) . .
C8 C7 C6 104.8(2) . .
N3 C8 C7 110.1(2) . .
N3 C8 C9 122.7(2) . .
C7 C8 C9 127.2(2) . .
C10 C9 C13 116.9(2) . .
C10 C9 C8 122.9(2) . .
C13 C9 C8 120.2(2) . .
C12 C13 C9 120.1(3) . .
N4 C12 C13 123.0(3) . .
N4 C11 C10 123.4(3) . .
C11 C10 C9 119.6(3) . .

loop_
_geom_bond_atom_site_label_1
_geom_bond_atom_site_label_2
_geom_bond_distance
_geom_bond_site_symmetry_2
Cu1 N2 1.912(2) .
Cu1 N4 1.949(2) 8_556
Cu1 Cl1 2.6238(8) .
Cu1 Cu3 2.8319(5) .
Cu2 N3 1.905(2) .
Cu2 N1 1.942(2) 3_455
Cu2 Cl1 2.4525(8) .
Cu3 Cl2 2.1948(14) .
Cu3 Cl1 2.2831(8) .
Cu3 Cl1 2.2831(8) 2_556
Cu3 Cu1 2.8319(5) 2_556
N3 C8 1.355(3) .
N3 N2 1.366(3) .
N2 C6 1.355(3) .
N4 C12 1.341(4) .
N4 C11 1.346(4) .
N4 Cu1 1.949(2) 8_455
N1 C3 1.333(3) .
N1 C2 1.346(4) .
N1 Cu2 1.942(2) 3_545
C4 C3 1.379(3) .
C4 C5 1.388(3) .
C2 C1 1.376(4) .
C1 C5 1.386(4) .
C5 C6 1.462(3) .
C6 C7 1.387(3) .
C7 C8 1.374(3) .
C8 C9 1.467(3) .
C9 C10 1.385(4) .
C9 C13 1.394(4) .
C13 C12 1.371(4) .
C11 C10 1.375(4) .
